data_2221705
loop_
_publ_author_name
'Tomura, Masaaki'
'Yamashita, Yoshiro'

_publ_section_title
;
 5-Isopropylidene-1,3-dithiolo[4,5-<i>d</i>][1,3]dithiole-2-thione
;
_journal_coeditor_code HG2498
_journal_issue 5
_journal_name_full 'Acta Crystallographica Section E'
_journal_page_first o1050
_journal_paper_doi 10.1107/S160053680901335X
_journal_volume 65
_journal_year 2009
_chemical_formula_iupac 'C7 H6 S5'
_chemical_formula_moiety 'C7 H6 S5'
_chemical_formula_sum 'C7 H6 S5'
_chemical_formula_weight 250.47
_chemical_name_systematic
;
5-Isopropylidene-1,3-dithiolo[4,5-<i>d</i>][1,3]dithiole-2-thione
;
_space_group_IT_number 2
_symmetry_cell_setting triclinic
_symmetry_space_group_name_Hall '-P 1'
_symmetry_space_group_name_H-M 'P -1'
_atom_sites_solution_hydrogens geom
_atom_sites_solution_primary direct
_atom_sites_solution_secondary difmap
_cell_angle_alpha 86.12(3)
_cell_angle_beta 84.77(3)
_cell_angle_gamma 71.95(2)
_cell_formula_units_Z 2
_cell_length_a 7.082(6)
_cell_length_b 7.126(6)
_cell_length_c 10.534(10)
_cell_measurement_reflns_used 843
_cell_measurement_temperature 291.0(10)
_cell_measurement_theta_max 29.7235
_cell_measurement_theta_min 3.0092
_cell_volume 502.9(8)
_computing_cell_refinement 'CrystalClear (Rigaku/MSC, 2006)'
_computing_data_collection 'CrystalClear (Rigaku/MSC, 2006)'
_computing_data_reduction 'TEXSAN (Rigaku/MSC, 2004)'
_computing_molecular_graphics
;
PLATON (Spek, 2009) and Mercury (Macrae <i>et al.</i>,  2006)
;
_computing_publication_material 'SHELXL97 (Sheldrick, 2008)'
_computing_structure_refinement 'SHELXL97 (Sheldrick, 2008)'
_computing_structure_solution 'SHELXS97 (Sheldrick, 2008)'
_diffrn_ambient_temperature 291.0(10)
_diffrn_detector_area_resol_mean 14.63
_diffrn_measured_fraction_theta_full 0.816
_diffrn_measured_fraction_theta_max 0.816
_diffrn_measurement_device_type 'Rigaku/MSC Mercury CCD'
_diffrn_measurement_method '\f and \w'
_diffrn_radiation_monochromator Confocal
_diffrn_radiation_source 'Rotating Anode'
_diffrn_radiation_type MoK\a
_diffrn_radiation_wavelength 0.71070
_diffrn_reflns_av_R_equivalents 0.1168
_diffrn_reflns_av_sigmaI/netI 0.1809
_diffrn_reflns_limit_h_max 9
_diffrn_reflns_limit_h_min -9
_diffrn_reflns_limit_k_max 10
_diffrn_reflns_limit_k_min -10
_diffrn_reflns_limit_l_max 15
_diffrn_reflns_limit_l_min -10
_diffrn_reflns_number 4550
_diffrn_reflns_theta_full 31.11
_diffrn_reflns_theta_max 31.11
_diffrn_reflns_theta_min 3.01
_exptl_absorpt_coefficient_mu 1.091
_exptl_absorpt_correction_type none
_exptl_crystal_colour Brown
_exptl_crystal_density_diffrn 1.654
_exptl_crystal_density_method 'not measured'
_exptl_crystal_description Needle
_exptl_crystal_F_000 256
_exptl_crystal_size_max 0.09
_exptl_crystal_size_mid 0.02
_exptl_crystal_size_min 0.01
_refine_diff_density_max 0.456
_refine_diff_density_min -0.501
_refine_ls_extinction_coef 0.003(3)
_refine_ls_extinction_expression Fc^*^=kFc[1+0.001xFc^2^\l^3^/sin(2\q)]^-1/4^
_refine_ls_extinction_method 'SHELXL97 (Sheldrick, 2008)'
_refine_ls_goodness_of_fit_ref 0.835
_refine_ls_hydrogen_treatment constr
_refine_ls_matrix_type full
_refine_ls_number_parameters 112
_refine_ls_number_reflns 2643
_refine_ls_number_restraints 0
_refine_ls_restrained_S_all 0.835
_refine_ls_R_factor_all 0.2173
_refine_ls_R_factor_gt 0.0715
_refine_ls_shift/su_max 0.000
_refine_ls_shift/su_mean 0.000
_refine_ls_structure_factor_coef Fsqd
_refine_ls_weighting_details 'calc w=1/[\s^2^(Fo^2^)+(0.0747P)^2^] where P=(Fo^2^+2Fc^2^)/3'
_refine_ls_weighting_scheme calc
_refine_ls_wR_factor_gt 0.1545
_refine_ls_wR_factor_ref 0.2456
_reflns_number_gt 785
_reflns_number_total 2643
_reflns_threshold_expression I>2\s(I)
_cod_data_source_file hg2498.cif
_cod_data_source_block I
_cod_database_code 2221705
_cod_database_fobs_code 2221705

loop_
_symmetry_equiv_pos_as_xyz
'x, y, z'
'-x, -y, -z'

loop_
_atom_site_type_symbol
_atom_site_label
_atom_site_fract_x
_atom_site_fract_y
_atom_site_fract_z
_atom_site_U_iso_or_equiv
_atom_site_adp_type
_atom_site_calc_flag
_atom_site_refinement_flags
_atom_site_occupancy
_atom_site_disorder_assembly
_atom_site_disorder_group
S S1 0.1573(3) 1.3556(3) -0.12379(19) 0.0502(6) Uani d . 1 . .
S S2 0.2864(3) 0.9827(3) -0.25144(18) 0.0496(6) Uani d . 1 . .
S S3 0.1902(3) 1.1364(3) 0.13884(18) 0.0452(6) Uani d . 1 . .
S S4 0.3259(3) 0.7524(3) 0.00739(18) 0.0434(6) Uani d . 1 . .
S S5 0.1908(4) 1.3598(4) -0.4066(2) 0.0710(9) Uani d . 1 . .
C C1 0.2089(11) 1.2401(12) -0.2662(7) 0.048(2) Uani d . 1 . .
C C2 0.2080(10) 1.1425(11) -0.0257(7) 0.0427(19) Uani d . 1 . .
C C3 0.2706(10) 0.8745(11) 0.1547(7) 0.0407(18) Uani d . 1 . .
C C4 0.2678(9) 0.9729(12) -0.0871(7) 0.0385(17) Uani d . 1 . .
C C5 0.2896(10) 0.7741(12) 0.2681(8) 0.045(2) Uani d . 1 . .
C C6 0.2430(11) 0.8811(12) 0.3900(7) 0.056(2) Uani d . 1 . .
H H6A 0.3602 0.8472 0.4365 0.084 Uiso calc R 1 . .
H H6B 0.1395 0.8439 0.4405 0.084 Uiso calc R 1 . .
H H6C 0.1994 1.0210 0.3711 0.084 Uiso calc R 1 . .
C C7 0.3596(11) 0.5529(11) 0.2761(7) 0.049(2) Uani d . 1 . .
H H7A 0.3818 0.5036 0.1917 0.073 Uiso calc R 1 . .
H H7B 0.2603 0.5056 0.3239 0.073 Uiso calc R 1 . .
H H7C 0.4816 0.5078 0.3179 0.073 Uiso calc R 1 . .

loop_
_atom_site_aniso_label
_atom_site_aniso_U_11
_atom_site_aniso_U_22
_atom_site_aniso_U_33
_atom_site_aniso_U_12
_atom_site_aniso_U_13
_atom_site_aniso_U_23
S1 0.0512(13) 0.0409(13) 0.0522(14) -0.0080(10) -0.0035(10) 0.0126(10)
S2 0.0551(14) 0.0473(14) 0.0417(12) -0.0113(11) 0.0001(9) 0.0038(10)
S3 0.0519(13) 0.0337(12) 0.0451(12) -0.0077(10) 0.0010(9) -0.0006(9)
S4 0.0513(13) 0.0308(12) 0.0429(12) -0.0058(10) -0.0014(9) 0.0009(9)
S5 0.0751(18) 0.078(2) 0.0561(16) -0.0221(15) -0.0135(12) 0.0300(13)
C1 0.049(5) 0.044(5) 0.047(5) -0.007(4) -0.011(4) 0.012(4)
C2 0.046(5) 0.031(5) 0.047(5) -0.008(4) -0.002(4) -0.003(4)
C3 0.040(4) 0.039(5) 0.040(4) -0.010(4) 0.004(3) -0.001(3)
C4 0.032(4) 0.038(4) 0.040(4) -0.004(3) -0.006(3) 0.006(3)
C5 0.039(4) 0.037(5) 0.058(5) -0.014(4) 0.013(4) -0.001(4)
C6 0.066(6) 0.050(6) 0.051(5) -0.016(5) 0.002(4) -0.005(4)
C7 0.056(5) 0.039(5) 0.049(5) -0.016(4) 0.002(4) 0.014(4)

loop_
_atom_type_symbol
_atom_type_description
_atom_type_scat_dispersion_real
_atom_type_scat_dispersion_imag
_atom_type_scat_source
C C 0.0033 0.0016 'International Tables Vol C Tables 4.2.6.8 and 6.1.1.4'
H H 0.0000 0.0000 'International Tables Vol C Tables 4.2.6.8 and 6.1.1.4'
S S 0.1246 0.1234 'International Tables Vol C Tables 4.2.6.8 and 6.1.1.4'

loop_
_geom_angle_atom_site_label_1
_geom_angle_atom_site_label_2
_geom_angle_atom_site_label_3
_geom_angle_site_symmetry_1
_geom_angle_site_symmetry_3
_geom_angle
_geom_angle_publ_flag
C1 S1 C2 . . 96.7(4) ?
C4 S2 C1 . . 94.9(4) ?
C2 S3 C3 . . 94.4(3) ?
C4 S4 C3 . . 94.3(4) ?
S5 C1 S1 . . 123.5(5) ?
S5 C1 S2 . . 122.1(5) ?
S1 C1 S2 . . 114.4(4) ?
C4 C2 S3 . . 119.7(6) ?
C4 C2 S1 . . 115.0(6) ?
S3 C2 S1 . . 125.3(5) ?
C5 C3 S3 . . 123.3(6) ?
C5 C3 S4 . . 122.0(6) ?
S3 C3 S4 . . 114.6(4) ?
C2 C4 S2 . . 118.9(6) ?
C2 C4 S4 . . 117.0(6) ?
S2 C4 S4 . . 124.1(5) ?
C3 C5 C6 . . 120.7(8) ?
C3 C5 C7 . . 121.2(7) ?
C6 C5 C7 . . 118.1(7) ?
C5 C6 H6A . . 109.5 ?
C5 C6 H6B . . 109.5 ?
H6A C6 H6B . . 109.5 ?
C5 C6 H6C . . 109.5 ?
H6A C6 H6C . . 109.5 ?
H6B C6 H6C . . 109.5 ?
C5 C7 H7A . . 109.5 ?
C5 C7 H7B . . 109.5 ?
H7A C7 H7B . . 109.5 ?
C5 C7 H7C . . 109.5 ?
H7A C7 H7C . . 109.5 ?
H7B C7 H7C . . 109.5 ?

loop_
_geom_bond_atom_site_label_1
_geom_bond_atom_site_label_2
_geom_bond_site_symmetry_2
_geom_bond_distance
_geom_bond_publ_flag
S1 C1 . 1.716(8) ?
S1 C2 . 1.738(8) ?
S2 C4 . 1.723(7) ?
S2 C1 . 1.744(8) ?
S3 C2 . 1.725(8) ?
S3 C3 . 1.775(8) ?
S4 C4 . 1.758(7) ?
S4 C3 . 1.783(7) ?
S5 C1 . 1.652(7) ?
C2 C4 . 1.341(10) ?
C3 C5 . 1.346(10) ?
C5 C6 . 1.496(10) ?
C5 C7 . 1.497(10) ?
C6 H6A . 0.9600 ?
C6 H6B . 0.9600 ?
C6 H6C . 0.9600 ?
C7 H7A . 0.9600 ?
C7 H7B . 0.9600 ?
C7 H7C . 0.9600 ?

loop_
_geom_contact_atom_site_label_1
_geom_contact_atom_site_label_2
_geom_contact_distance
_geom_contact_site_symmetry_1
_geom_contact_site_symmetry_2
_geom_contact_publ_flag
S1 S1 3.581(4) . 2_585 ?
S5 S5 3.501(5) . 2_584 ?

loop_
_geom_torsion_atom_site_label_1
_geom_torsion_atom_site_label_2
_geom_torsion_atom_site_label_3
_geom_torsion_atom_site_label_4
_geom_torsion_site_symmetry_1
_geom_torsion_site_symmetry_2
_geom_torsion_site_symmetry_3
_geom_torsion_site_symmetry_4
_geom_torsion
_geom_torsion_publ_flag
C2 S1 C1 S5 . . . . 180.0(5) ?
C2 S1 C1 S2 . . . . -0.9(5) ?
C4 S2 C1 S5 . . . . 179.9(5) ?
C4 S2 C1 S1 . . . . 0.8(5) ?
C3 S3 C2 C4 . . . . 0.3(6) ?
C3 S3 C2 S1 . . . . -178.7(5) ?
C1 S1 C2 C4 . . . . 0.8(6) ?
C1 S1 C2 S3 . . . . 179.8(5) ?
C2 S3 C3 C5 . . . . 179.6(7) ?
C2 S3 C3 S4 . . . . -0.2(4) ?
C4 S4 C3 C5 . . . . -179.8(7) ?
C4 S4 C3 S3 . . . . 0.1(4) ?
S3 C2 C4 S2 . . . . -179.5(4) ?
S1 C2 C4 S2 . . . . -0.4(8) ?
S3 C2 C4 S4 . . . . -0.3(8) ?
S1 C2 C4 S4 . . . . 178.8(3) ?
C1 S2 C4 C2 . . . . -0.2(6) ?
C1 S2 C4 S4 . . . . -179.3(5) ?
C3 S4 C4 C2 . . . . 0.1(6) ?
C3 S4 C4 S2 . . . . 179.2(4) ?
S3 C3 C5 C6 . . . . -0.2(10) ?
S4 C3 C5 C6 . . . . 179.7(5) ?
S3 C3 C5 C7 . . . . -179.5(5) ?
S4 C3 C5 C7 . . . . 0.3(10) ?

loop_
_cod_related_entry_id
_cod_related_entry_database
_cod_related_entry_code
1 ChemSpider 30655766
